data_1546727
loop_
_publ_author_name
'Rani, C. Vidya'
'Mitu, L.'
'Chakkaravarthi, G.'
'Rajagopal, G.'

_publ_section_title
;
 Bis{3,5-di-<i>tert</i>-butyl-<i>N</i>-[(4-dimethylamino)phenyl]salicylaldiminato}cobalt(II)
;
_journal_coeditor_code RZ4012
_journal_issue 4
_journal_name_full IUCrData
_journal_page_first x170525
_journal_paper_doi 10.1107/S2414314617005259
_journal_volume 2
_journal_year 2017
_chemical_formula_iupac '[Co (C23 H31 N2 O)2]'
_chemical_formula_moiety 'C46 H62 Co N4 O2'
_chemical_formula_sum 'C46 H62 Co N4 O2'
_chemical_formula_weight 761.92
_chemical_name_common Bis{<i>N</i>-[(4-dimethylamino)phenyl]-3,5-di-<i>tert</i>-butylsalicylaldiminato}cobalt(II)
_chemical_name_systematic
;
Bis(2,4-di-<i>tert</i>-butyl-6-{<i>N</i>-[4-(dimethylamino)phenyl]\
carboximidoyl}phenolato)cobalt(II)
;
_space_group_crystal_system triclinic
_space_group_IT_number 2
_space_group_name_Hall '-P 1'
_space_group_name_H-M_alt 'P -1'
_symmetry_space_group_name_Hall '-P 1'
_symmetry_space_group_name_H-M 'P -1'
_atom_sites_solution_hydrogens geom
_audit_creation_method SHELXL-2016/4
_cell_angle_alpha 111.7560(10)
_cell_angle_beta 96.694(2)
_cell_angle_gamma 98.2930(10)
_cell_formula_units_Z 2
_cell_length_a 11.5598(3)
_cell_length_b 13.3787(4)
_cell_length_c 17.3035(5)
_cell_measurement_reflns_used 5165
_cell_measurement_temperature 295(2)
_cell_measurement_theta_max 22.4
_cell_measurement_theta_min 2.4
_cell_volume 2417.01(12)
_computing_cell_refinement
;
SAINT (Bruker, 2004)
;
_computing_data_collection
;
APEX2 (Bruker, 2004)
;
_computing_data_reduction
;
SAINT (Bruker, 2004)
;
_computing_molecular_graphics
;
PLATON (Spek, 2009)
;
_computing_publication_material
;
<i>SHELXL2016/4</i> (Sheldrick, 2015) and PLATON (Spek, 2009)
;
_computing_structure_refinement
;
<i>SHELXL2016/4</i> (Sheldrick, 2015)
;
_computing_structure_solution
;
SHELXS97 (Sheldrick, 2008)
;
_diffrn_ambient_temperature 295(2)
_diffrn_measured_fraction_theta_full 0.996
_diffrn_measured_fraction_theta_max 0.967
_diffrn_measurement_device_type 'Bruker Kappa APEXII CCD'
_diffrn_measurement_method '\w and \f scan'
_diffrn_radiation_type MoK\a
_diffrn_radiation_wavelength 0.71073
_diffrn_reflns_av_R_equivalents 0.0556
_diffrn_reflns_limit_h_max 14
_diffrn_reflns_limit_h_min -14
_diffrn_reflns_limit_k_max 16
_diffrn_reflns_limit_k_min -16
_diffrn_reflns_limit_l_max 21
_diffrn_reflns_limit_l_min -21
_diffrn_reflns_number 41823
_diffrn_reflns_theta_full 25.000
_diffrn_reflns_theta_max 26.081
_diffrn_reflns_theta_min 2.020
_exptl_absorpt_coefficient_mu 0.391
_exptl_absorpt_correction_T_max 0.905
_exptl_absorpt_correction_T_min 0.691
_exptl_absorpt_correction_type multi-scan
_exptl_absorpt_process_details
;
(SADABS; Bruker, 2004)
;
_exptl_crystal_colour colourless
_exptl_crystal_density_diffrn 1.047
_exptl_crystal_description block
_exptl_crystal_F_000 818
_exptl_crystal_size_max 0.340
_exptl_crystal_size_mid 0.300
_exptl_crystal_size_min 0.260
_refine_diff_density_max 0.730
_refine_diff_density_min -0.423
_refine_ls_extinction_method none
_refine_ls_goodness_of_fit_ref 1.066
_refine_ls_hydrogen_treatment constr
_refine_ls_matrix_type full
_refine_ls_number_parameters 567
_refine_ls_number_reflns 9288
_refine_ls_number_restraints 100
_refine_ls_restrained_S_all 1.091
_refine_ls_R_factor_all 0.0878
_refine_ls_R_factor_gt 0.0578
_refine_ls_shift/su_max 0.000
_refine_ls_shift/su_mean 0.000
_refine_ls_structure_factor_coef Fsqd
_refine_ls_weighting_details 'w=1/[\s^2^(Fo^2^)+(0.0983P)^2^] where P=(Fo^2^+2Fc^2^)/3'
_refine_ls_weighting_scheme calc
_refine_ls_wR_factor_gt 0.1634
_refine_ls_wR_factor_ref 0.1750
_reflns_number_gt 6088
_reflns_number_total 9288
_reflns_threshold_expression 'I > 2\s(I)'
_cod_data_source_file rz4012sup1.cif
_cod_data_source_block I
_cod_database_code 1546727
_shelx_space_group_comment
;
The symmetry employed for this shelxl refinement is uniquely defined
by the following loop, which should always be used as a source of
symmetry information in preference to the above space-group names.
They are only intended as comments.
;
_shelx_estimated_absorpt_t_min 0.879
_shelx_estimated_absorpt_t_max 0.905

loop_
_space_group_symop_operation_xyz
'x, y, z'
'-x, -y, -z'

loop_
_atom_site_type_symbol
_atom_site_label
_atom_site_fract_x
_atom_site_fract_y
_atom_site_fract_z
_atom_site_U_iso_or_equiv
_atom_site_adp_type
_atom_site_calc_flag
_atom_site_occupancy
_atom_site_disorder_assembly
_atom_site_disorder_group
C C1 0.2392(3) 0.3564(2) 0.32262(16) 0.0487(6) Uani d 1 . .
C C2 0.3243(3) 0.3202(2) 0.36672(17) 0.0521(7) Uani d 1 . .
C C3 0.2911(3) 0.2850(2) 0.42796(18) 0.0572(8) Uani d 1 . .
H H3 0.346893 0.259851 0.455435 0.069 Uiso calc 1 . .
C C4 0.1792(3) 0.2847(2) 0.45161(18) 0.0569(8) Uani d 1 . .
C C5 0.1001(3) 0.3215(2) 0.41019(18) 0.0588(8) Uani d 1 . .
H H5 0.025030 0.322522 0.424485 0.071 Uiso calc 1 . .
C C6 0.1260(3) 0.3586(2) 0.34614(18) 0.0545(7) Uani d 1 . .
C C7 0.4508(3) 0.3225(3) 0.3475(2) 0.0630(8) Uani d 1 . .
C C8 0.5119(3) 0.4395(3) 0.3655(2) 0.0771(10) Uani d 1 . .
H H8A 0.591067 0.440021 0.353756 0.116 Uiso calc 1 . .
H H8B 0.515485 0.485217 0.423896 0.116 Uiso calc 1 . .
H H8C 0.467668 0.467191 0.330149 0.116 Uiso calc 1 . .
C C9 0.4461(4) 0.2495(3) 0.2558(3) 0.0921(12) Uani d 1 . .
H H9A 0.395195 0.271678 0.219923 0.138 Uiso calc 1 . .
H H9B 0.415340 0.174508 0.246384 0.138 Uiso calc 1 . .
H H9C 0.524698 0.256007 0.242988 0.138 Uiso calc 1 . .
C C10 0.5286(4) 0.2817(4) 0.4031(3) 0.1014(14) Uani d 1 . .
H H10A 0.493158 0.207711 0.393612 0.152 Uiso calc 1 . .
H H10B 0.534843 0.328325 0.461670 0.152 Uiso calc 1 . .
H H10C 0.606484 0.283637 0.388876 0.152 Uiso calc 1 . .
C C11 0.1529(3) 0.2444(3) 0.5206(2) 0.0769(8) Uani d 1 . .
C C12 0.1685(9) 0.1236(5) 0.4929(4) 0.0885(12) Uani d 0.647(7) A 1
H H12A 0.117868 0.079598 0.439116 0.133 Uiso calc 0.647(7) A 1
H H12B 0.147390 0.095968 0.534309 0.133 Uiso calc 0.647(7) A 1
H H12C 0.249872 0.120355 0.487947 0.133 Uiso calc 0.647(7) A 1
C C13 0.2446(7) 0.3136(6) 0.6022(4) 0.0916(15) Uani d 0.647(7) A 1
H H13A 0.322956 0.303763 0.592126 0.137 Uiso calc 0.647(7) A 1
H H13B 0.227103 0.290383 0.646548 0.137 Uiso calc 0.647(7) A 1
H H13C 0.241023 0.389810 0.618742 0.137 Uiso calc 0.647(7) A 1
C C14 0.0284(6) 0.2520(7) 0.5411(5) 0.0919(13) Uani d 0.647(7) A 1
H H14A 0.014724 0.324414 0.550798 0.138 Uiso calc 0.647(7) A 1
H H14B 0.022157 0.237374 0.590866 0.138 Uiso calc 0.647(7) A 1
H H14C -0.029876 0.198886 0.494298 0.138 Uiso calc 0.647(7) A 1
C C12A 0.0924(15) 0.1241(7) 0.4790(7) 0.0908(14) Uani d 0.353(7) A 2
H H12D 0.092668 0.092999 0.520950 0.136 Uiso calc 0.353(7) A 2
H H12E 0.134447 0.085520 0.436326 0.136 Uiso calc 0.353(7) A 2
H H12F 0.011852 0.117418 0.453513 0.136 Uiso calc 0.353(7) A 2
C C13A 0.2612(10) 0.2610(12) 0.5856(8) 0.0911(15) Uani d 0.353(7) A 2
H H13D 0.237021 0.264323 0.637544 0.137 Uiso calc 0.353(7) A 2
H H13E 0.314318 0.328509 0.595521 0.137 Uiso calc 0.353(7) A 2
H H13F 0.301098 0.200811 0.564899 0.137 Uiso calc 0.353(7) A 2
C C14A 0.0690(12) 0.3134(12) 0.5702(8) 0.0904(16) Uani d 0.353(7) A 2
H H14D -0.006326 0.297730 0.533796 0.136 Uiso calc 0.353(7) A 2
H H14E 0.103741 0.390146 0.589833 0.136 Uiso calc 0.353(7) A 2
H H14F 0.057614 0.295111 0.617851 0.136 Uiso calc 0.353(7) A 2
C C15 0.0334(3) 0.3962(2) 0.31094(18) 0.0563(7) Uani d 1 . .
H H15 -0.037059 0.390362 0.331465 0.068 Uiso calc 1 . .
C C16 -0.0729(3) 0.4689(2) 0.22694(17) 0.0524(7) Uani d 1 . .
C C17 -0.1871(3) 0.4126(3) 0.2210(2) 0.0637(8) Uani d 1 . .
H H17 -0.195965 0.350816 0.234135 0.076 Uiso calc 1 . .
C C18 -0.2850(3) 0.4452(3) 0.1967(2) 0.0727(9) Uani d 1 . .
H H18 -0.359553 0.406323 0.194602 0.087 Uiso calc 1 . .
C C19 -0.2774(3) 0.5363(3) 0.1743(2) 0.0705(9) Uani d 1 . .
C C20 -0.1621(3) 0.5927(3) 0.1802(2) 0.0687(9) Uani d 1 . .
H H20 -0.152657 0.654627 0.167303 0.082 Uiso calc 1 . .
C C21 -0.0632(3) 0.5580(3) 0.20448(18) 0.0594(8) Uani d 1 . .
H H21 0.011820 0.595416 0.205829 0.071 Uiso calc 1 . .
C C22 -0.3705(5) 0.6594(5) 0.1289(4) 0.151(2) Uani d 1 . .
H H22A -0.327061 0.723158 0.176810 0.226 Uiso calc 1 . .
H H22B -0.449454 0.669574 0.114471 0.226 Uiso calc 1 . .
H H22C -0.330701 0.648895 0.081687 0.226 Uiso calc 1 . .
C C23 -0.4932(4) 0.5161(5) 0.1508(4) 0.151(2) Uani d 1 . .
H H23A -0.494799 0.439769 0.138368 0.227 Uiso calc 1 . .
H H23B -0.550859 0.522928 0.109300 0.227 Uiso calc 1 . .
H H23C -0.511786 0.550584 0.206005 0.227 Uiso calc 1 . .
C C24 0.2719(2) 0.6722(2) 0.20125(16) 0.0455(6) Uani d 1 . .
C C25 0.3247(3) 0.7857(2) 0.24113(18) 0.0551(7) Uani d 1 . .
C C26 0.3539(3) 0.8404(3) 0.1900(2) 0.0693(9) Uani d 1 . .
H H26 0.389296 0.914604 0.216468 0.083 Uiso calc 1 . .
C C27 0.3342(4) 0.7929(3) 0.1020(2) 0.0741(10) Uani d 1 . .
C C28 0.2816(3) 0.6844(2) 0.06418(19) 0.0621(8) Uani d 1 . .
H H28 0.266534 0.650532 0.005385 0.075 Uiso calc 1 . .
C C29 0.2488(2) 0.6212(2) 0.11110(16) 0.0458(6) Uani d 1 . .
C C30 0.1986(2) 0.5076(2) 0.06280(16) 0.0463(6) Uani d 1 . .
H H30 0.184593 0.485998 0.004329 0.056 Uiso calc 1 . .
C C31 0.3491(3) 0.8427(3) 0.3376(2) 0.0731(10) Uani d 1 . .
C C32 0.4384(4) 0.7915(4) 0.3751(3) 0.1115(16) Uani d 1 . .
H H32A 0.448902 0.823535 0.435723 0.167 Uiso calc 1 . .
H H32B 0.513290 0.805160 0.358142 0.167 Uiso calc 1 . .
H H32C 0.409178 0.713704 0.354919 0.167 Uiso calc 1 . .
C C33 0.2319(4) 0.8322(3) 0.3708(2) 0.0974(13) Uani d 1 . .
H H33A 0.177258 0.865466 0.347069 0.146 Uiso calc 1 . .
H H33B 0.247505 0.868635 0.431381 0.146 Uiso calc 1 . .
H H33C 0.197880 0.755883 0.354564 0.146 Uiso calc 1 . .
C C34 0.4014(4) 0.9676(3) 0.3675(3) 0.1069(15) Uani d 1 . .
H H34A 0.345418 1.001360 0.345413 0.160 Uiso calc 1 . .
H H34B 0.474303 0.977415 0.347251 0.160 Uiso calc 1 . .
H H34C 0.416611 1.001249 0.428225 0.160 Uiso calc 1 . .
C C35 0.3697(5) 0.8590(3) 0.0497(3) 0.1238(15) Uani d 1 . .
C C36 0.3825(11) 0.9787(5) 0.0901(6) 0.1324(18) Uani d 0.617(6) B 1
H H36A 0.457761 1.010161 0.128056 0.199 Uiso calc 0.617(6) B 1
H H36B 0.319442 0.995862 0.121122 0.199 Uiso calc 0.617(6) B 1
H H36C 0.378756 1.008537 0.047385 0.199 Uiso calc 0.617(6) B 1
C C37 0.2571(8) 0.8347(6) -0.0220(5) 0.1301(17) Uani d 0.617(6) B 1
H H37A 0.190961 0.856860 0.004003 0.195 Uiso calc 0.617(6) B 1
H H37B 0.237030 0.757545 -0.056947 0.195 Uiso calc 0.617(6) B 1
H H37C 0.275610 0.875241 -0.056114 0.195 Uiso calc 0.617(6) B 1
C C38 0.4587(9) 0.8060(7) -0.0010(6) 0.1289(17) Uani d 0.617(6) B 1
H H38A 0.471838 0.837219 -0.041844 0.193 Uiso calc 0.617(6) B 1
H H38B 0.428227 0.728322 -0.029810 0.193 Uiso calc 0.617(6) B 1
H H38C 0.532436 0.818811 0.036344 0.193 Uiso calc 0.617(6) B 1
C C36A 0.3089(15) 0.9562(10) 0.0745(10) 0.1322(18) Uani d 0.383(6) B 2
H H36D 0.333634 1.002369 0.045685 0.198 Uiso calc 0.383(6) B 2
H H36E 0.330181 0.997481 0.134535 0.198 Uiso calc 0.383(6) B 2
H H36F 0.224215 0.930419 0.058881 0.198 Uiso calc 0.383(6) B 2
C C37A 0.3976(17) 0.8000(11) -0.0333(7) 0.1303(19) Uani d 0.383(6) B 2
H H37D 0.434525 0.851823 -0.053821 0.195 Uiso calc 0.383(6) B 2
H H37E 0.325697 0.756405 -0.072038 0.195 Uiso calc 0.383(6) B 2
H H37F 0.451032 0.752984 -0.028568 0.195 Uiso calc 0.383(6) B 2
C C38A 0.4954(10) 0.9361(10) 0.1014(7) 0.1305(18) Uani d 0.383(6) B 2
H H38D 0.553657 0.891584 0.100900 0.196 Uiso calc 0.383(6) B 2
H H38E 0.488368 0.977080 0.158805 0.196 Uiso calc 0.383(6) B 2
H H38F 0.519715 0.986066 0.075569 0.196 Uiso calc 0.383(6) B 2
C C39 0.1211(3) 0.3227(2) 0.02700(17) 0.0513(7) Uani d 1 C 2
C C40 0.0333(3) 0.3022(3) -0.04044(19) 0.0605(8) Uani d 1 C 2
H H40 0.002898 0.360479 -0.045698 0.073 Uiso calc 1 C 2
C C41 -0.0110(3) 0.1980(3) -0.1005(2) 0.0742(9) Uani d 1 C 2
H H41 -0.071273 0.186971 -0.145150 0.089 Uiso calc 1 C 2
C C42 0.0327(4) 0.1093(3) -0.0957(2) 0.0823(11) Uani d 1 C 2
C C43 0.1216(4) 0.1305(3) -0.0271(3) 0.1016(15) Uani d 1 C 2
H H43 0.153801 0.072747 -0.022423 0.122 Uiso calc 1 C 2
C C44 0.1630(4) 0.2342(3) 0.0339(2) 0.0834(11) Uani d 1 C 2
H H44 0.219977 0.245209 0.080453 0.100 Uiso calc 1 C 2
C C45 -0.0965(6) -0.0143(4) -0.2300(3) 0.143(2) Uani d 1 D 2
H H45A -0.167146 0.009784 -0.212692 0.215 Uiso calc 1 D 2
H H45B -0.116122 -0.091118 -0.266179 0.215 Uiso calc 1 D 2
H H45C -0.063260 0.026790 -0.260142 0.215 Uiso calc 1 D 2
C C46 0.063(4) -0.075(3) -0.164(3) 0.152(6) Uani d 0.25(4) C 1
H H46A 0.136583 -0.050238 -0.177732 0.228 Uiso calc 0.25(4) C 1
H H46B 0.023307 -0.144706 -0.208211 0.228 Uiso calc 0.25(4) C 1
H H46C 0.078034 -0.084242 -0.111487 0.228 Uiso calc 0.25(4) C 1
C C46A 0.010(2) -0.0919(8) -0.1400(9) 0.155(6) Uani d 0.75(4) C 2
H H46D 0.089134 -0.101603 -0.146220 0.233 Uiso calc 0.75(4) C 2
H H46E -0.046122 -0.156089 -0.179465 0.233 Uiso calc 0.75(4) C 2
H H46F -0.000541 -0.081030 -0.083336 0.233 Uiso calc 0.75(4) C 2
N N1 0.0330(2) 0.43793(18) 0.25358(14) 0.0506(6) Uani d 1 . .
N N2 0.1700(2) 0.43048(17) 0.08950(13) 0.0465(5) Uani d 1 . .
N N3 -0.3767(3) 0.5688(4) 0.1488(2) 0.1057(12) Uani d 1 . .
N N4 -0.0112(4) 0.0029(3) -0.1565(2) 0.1211(14) Uani d 1 . .
O O1 0.26661(18) 0.38732(17) 0.26223(12) 0.0586(5) Uani d 1 . .
O O2 0.24583(18) 0.61680(15) 0.24693(11) 0.0555(5) Uani d 1 . .
Co CO1 0.18236(3) 0.46551(3) 0.21245(2) 0.04969(16) Uani d 1 . .

loop_
_atom_site_aniso_label
_atom_site_aniso_U_11
_atom_site_aniso_U_22
_atom_site_aniso_U_33
_atom_site_aniso_U_12
_atom_site_aniso_U_13
_atom_site_aniso_U_23
C1 0.0650(14) 0.0425(15) 0.0427(14) 0.0144(13) 0.0106(12) 0.0201(12)
C2 0.068(2) 0.0421(15) 0.0498(16) 0.0136(13) 0.0111(14) 0.0206(13)
C3 0.074(2) 0.0530(18) 0.0533(17) 0.0214(15) 0.0070(15) 0.0296(14)
C4 0.078(2) 0.0535(17) 0.0477(16) 0.0153(15) 0.0127(15) 0.0278(14)
C5 0.071(2) 0.0628(19) 0.0530(17) 0.0158(16) 0.0174(15) 0.0315(15)
C6 0.0666(16) 0.0554(17) 0.0505(16) 0.0163(14) 0.0141(12) 0.0287(13)
C7 0.071(2) 0.066(2) 0.0652(19) 0.0236(16) 0.0148(16) 0.0361(16)
C8 0.083(2) 0.074(2) 0.077(2) 0.0095(19) 0.0156(19) 0.0350(19)
C9 0.097(3) 0.082(3) 0.090(3) 0.034(2) 0.031(2) 0.015(2)
C10 0.091(3) 0.135(4) 0.125(4) 0.051(3) 0.031(3) 0.090(3)
C11 0.111(2) 0.0800(19) 0.0583(17) 0.0217(18) 0.0234(15) 0.0449(16)
C12 0.126(3) 0.085(2) 0.076(2) 0.027(2) 0.022(2) 0.053(2)
C13 0.127(3) 0.096(3) 0.064(2) 0.026(3) 0.015(2) 0.045(2)
C14 0.118(3) 0.100(3) 0.080(3) 0.025(3) 0.035(2) 0.054(2)
C12A 0.123(3) 0.093(3) 0.079(2) 0.024(3) 0.029(2) 0.054(2)
C13A 0.128(3) 0.092(3) 0.071(2) 0.027(3) 0.016(2) 0.050(2)
C14A 0.118(3) 0.099(4) 0.078(3) 0.029(3) 0.038(3) 0.053(3)
C15 0.0612(16) 0.0652(19) 0.0501(16) 0.0156(14) 0.0145(13) 0.0291(14)
C16 0.060(2) 0.0617(18) 0.0428(14) 0.0209(15) 0.0140(13) 0.0245(13)
C17 0.065(2) 0.067(2) 0.0631(19) 0.0134(17) 0.0117(16) 0.0302(16)
C18 0.061(2) 0.095(3) 0.068(2) 0.0235(19) 0.0130(17) 0.035(2)
C19 0.066(2) 0.105(3) 0.0531(18) 0.042(2) 0.0182(16) 0.0343(19)
C20 0.090(3) 0.079(2) 0.0600(19) 0.040(2) 0.0245(17) 0.0408(17)
C21 0.063(2) 0.073(2) 0.0563(17) 0.0219(16) 0.0161(15) 0.0372(16)
C22 0.128(5) 0.204(6) 0.199(6) 0.102(4) 0.050(4) 0.137(5)
C23 0.079(4) 0.197(6) 0.216(7) 0.071(4) 0.035(4) 0.106(5)
C24 0.0474(16) 0.0487(16) 0.0452(15) 0.0152(12) 0.0095(12) 0.0218(13)
C25 0.0591(19) 0.0501(17) 0.0531(17) 0.0097(14) 0.0086(14) 0.0179(14)
C26 0.093(3) 0.0420(17) 0.075(2) 0.0084(16) 0.0313(19) 0.0221(16)
C27 0.112(3) 0.0514(19) 0.070(2) 0.0149(18) 0.041(2) 0.0295(17)
C28 0.092(2) 0.0548(19) 0.0534(17) 0.0240(16) 0.0267(16) 0.0292(15)
C29 0.0518(17) 0.0464(16) 0.0458(15) 0.0145(12) 0.0136(12) 0.0227(12)
C30 0.0551(17) 0.0533(17) 0.0378(13) 0.0180(13) 0.0091(12) 0.0236(12)
C31 0.091(3) 0.059(2) 0.0564(19) 0.0043(18) 0.0025(18) 0.0159(16)
C32 0.121(4) 0.099(3) 0.083(3) 0.008(3) -0.039(3) 0.024(2)
C33 0.139(4) 0.080(3) 0.063(2) 0.021(2) 0.042(2) 0.0110(19)
C34 0.155(4) 0.063(2) 0.071(2) -0.002(2) 0.005(3) 0.004(2)
C35 0.223(5) 0.079(2) 0.100(3) 0.025(2) 0.080(3) 0.056(2)
C36 0.222(5) 0.080(2) 0.126(3) 0.027(3) 0.078(3) 0.063(2)
C37 0.224(5) 0.087(2) 0.118(3) 0.031(3) 0.077(3) 0.070(2)
C38 0.217(5) 0.089(2) 0.116(3) 0.026(3) 0.086(3) 0.066(2)
C36A 0.223(5) 0.084(2) 0.124(3) 0.029(3) 0.076(3) 0.067(3)
C37A 0.221(5) 0.090(2) 0.117(3) 0.028(3) 0.082(3) 0.068(3)
C38A 0.219(5) 0.085(2) 0.121(3) 0.024(3) 0.082(3) 0.066(3)
C39 0.0624(19) 0.0498(17) 0.0451(15) 0.0113(14) 0.0098(13) 0.0225(13)
C40 0.063(2) 0.0558(19) 0.0617(19) 0.0130(15) 0.0015(15) 0.0246(15)
C41 0.081(2) 0.065(2) 0.063(2) 0.0063(18) -0.0075(17) 0.0180(17)
C42 0.117(3) 0.052(2) 0.060(2) 0.004(2) -0.001(2) 0.0122(17)
C43 0.162(4) 0.053(2) 0.080(3) 0.031(2) -0.013(3) 0.022(2)
C44 0.122(3) 0.055(2) 0.063(2) 0.022(2) -0.017(2) 0.0209(17)
C45 0.174(5) 0.098(4) 0.090(3) 0.009(3) -0.024(3) -0.018(3)
C46 0.298(14) 0.053(4) 0.101(7) 0.046(7) 0.024(8) 0.025(4)
C46A 0.301(14) 0.057(4) 0.101(7) 0.039(7) 0.025(7) 0.025(3)
N1 0.0582(15) 0.0523(14) 0.0473(13) 0.0157(11) 0.0083(11) 0.0251(11)
N2 0.0561(14) 0.0433(13) 0.0424(12) 0.0138(10) 0.0055(10) 0.0192(10)
N3 0.084(3) 0.154(4) 0.122(3) 0.067(2) 0.026(2) 0.085(3)
N4 0.184(4) 0.057(2) 0.083(2) -0.001(2) -0.016(2) 0.0049(18)
O1 0.0688(13) 0.0738(14) 0.0542(11) 0.0259(10) 0.0205(10) 0.0417(10)
O2 0.0741(14) 0.0513(11) 0.0418(10) 0.0081(9) 0.0097(9) 0.0213(9)
CO1 0.0632(3) 0.0506(3) 0.0427(2) 0.01369(18) 0.01155(17) 0.02546(18)

loop_
_atom_type_symbol
_atom_type_description
_atom_type_scat_dispersion_real
_atom_type_scat_dispersion_imag
_atom_type_scat_source
C C 0.0033 0.0016 'International Tables Vol C Tables 4.2.6.8 and 6.1.1.4'
H H 0.0000 0.0000 'International Tables Vol C Tables 4.2.6.8 and 6.1.1.4'
N N 0.0061 0.0033 'International Tables Vol C Tables 4.2.6.8 and 6.1.1.4'
O O 0.0106 0.0060 'International Tables Vol C Tables 4.2.6.8 and 6.1.1.4'
Co Co 0.3494 0.9721 'International Tables Vol C Tables 4.2.6.8 and 6.1.1.4'

loop_
_geom_angle_atom_site_label_1
_geom_angle_atom_site_label_2
_geom_angle_atom_site_label_3
_geom_angle
O1 C1 C6 121.6(2)
O1 C1 C2 120.1(3)
C6 C1 C2 118.2(2)
C3 C2 C1 118.5(3)
C3 C2 C7 121.0(3)
C1 C2 C7 120.5(2)
C2 C3 C4 124.5(3)
C2 C3 H3 117.8
C4 C3 H3 117.8
C5 C4 C3 116.2(3)
C5 C4 C11 124.0(3)
C3 C4 C11 119.8(3)
C4 C5 C6 123.2(3)
C4 C5 H5 118.4
C6 C5 H5 118.4
C15 C6 C1 125.3(3)
C15 C6 C5 115.4(3)
C1 C6 C5 119.3(3)
C9 C7 C8 109.9(3)
C9 C7 C2 109.9(3)
C8 C7 C2 110.2(3)
C9 C7 C10 108.0(3)
C8 C7 C10 106.8(3)
C2 C7 C10 112.0(3)
C7 C8 H8A 109.5
C7 C8 H8B 109.5
H8A C8 H8B 109.5
C7 C8 H8C 109.5
H8A C8 H8C 109.5
H8B C8 H8C 109.5
C7 C9 H9A 109.5
C7 C9 H9B 109.5
H9A C9 H9B 109.5
C7 C9 H9C 109.5
H9A C9 H9C 109.5
H9B C9 H9C 109.5
C7 C10 H10A 109.5
C7 C10 H10B 109.5
H10A C10 H10B 109.5
C7 C10 H10C 109.5
H10A C10 H10C 109.5
H10B C10 H10C 109.5
C13A C11 C12A 110.5(7)
C13A C11 C4 114.1(6)
C12A C11 C4 108.6(5)
C4 C11 C14 113.7(3)
C4 C11 C13 109.0(4)
C14 C11 C13 108.3(5)
C13A C11 C14A 105.7(8)
C12A C11 C14A 110.2(7)
C4 C11 C14A 107.7(5)
C4 C11 C12 108.8(3)
C14 C11 C12 109.4(4)
C13 C11 C12 107.5(4)
C11 C12 H12A 109.5
C11 C12 H12B 109.5
H12A C12 H12B 109.5
C11 C12 H12C 109.5
H12A C12 H12C 109.5
H12B C12 H12C 109.5
C11 C13 H13A 109.5
C11 C13 H13B 109.5
H13A C13 H13B 109.5
C11 C13 H13C 109.5
H13A C13 H13C 109.5
H13B C13 H13C 109.5
C11 C14 H14A 109.5
C11 C14 H14B 109.5
H14A C14 H14B 109.5
C11 C14 H14C 109.5
H14A C14 H14C 109.5
H14B C14 H14C 109.5
C11 C12A H12D 109.5
C11 C12A H12E 109.5
H12D C12A H12E 109.5
C11 C12A H12F 109.5
H12D C12A H12F 109.5
H12E C12A H12F 109.5
C11 C13A H13D 109.5
C11 C13A H13E 109.5
H13D C13A H13E 109.5
C11 C13A H13F 109.5
H13D C13A H13F 109.5
H13E C13A H13F 109.5
C11 C14A H14D 109.5
C11 C14A H14E 109.5
H14D C14A H14E 109.5
C11 C14A H14F 109.5
H14D C14A H14F 109.5
H14E C14A H14F 109.5
N1 C15 C6 129.0(3)
N1 C15 H15 115.5
C6 C15 H15 115.5
C21 C16 C17 117.5(3)
C21 C16 N1 119.0(3)
C17 C16 N1 123.4(3)
C18 C17 C16 121.7(3)
C18 C17 H17 119.1
C16 C17 H17 119.1
C17 C18 C19 121.8(3)
C17 C18 H18 119.1
C19 C18 H18 119.1
N3 C19 C18 121.8(4)
N3 C19 C20 121.9(4)
C18 C19 C20 116.3(3)
C21 C20 C19 121.3(3)
C21 C20 H20 119.4
C19 C20 H20 119.4
C20 C21 C16 121.3(3)
C20 C21 H21 119.3
C16 C21 H21 119.3
N3 C22 H22A 109.5
N3 C22 H22B 109.5
H22A C22 H22B 109.5
N3 C22 H22C 109.5
H22A C22 H22C 109.5
H22B C22 H22C 109.5
N3 C23 H23A 109.5
N3 C23 H23B 109.5
H23A C23 H23B 109.5
N3 C23 H23C 109.5
H23A C23 H23C 109.5
H23B C23 H23C 109.5
O2 C24 C25 119.9(2)
O2 C24 C29 121.3(2)
C25 C24 C29 118.7(2)
C26 C25 C24 117.8(3)
C26 C25 C31 122.3(3)
C24 C25 C31 119.8(3)
C25 C26 C27 124.9(3)
C25 C26 H26 117.5
C27 C26 H26 117.5
C28 C27 C26 116.9(3)
C28 C27 C35 121.2(3)
C26 C27 C35 121.9(3)
C27 C28 C29 122.4(3)
C27 C28 H28 118.8
C29 C28 H28 118.8
C28 C29 C24 119.2(3)
C28 C29 C30 116.0(2)
C24 C29 C30 124.7(2)
N2 C30 C29 128.7(2)
N2 C30 H30 115.7
C29 C30 H30 115.7
C25 C31 C32 109.6(3)
C25 C31 C33 109.7(3)
C32 C31 C33 110.7(3)
C25 C31 C34 111.2(3)
C32 C31 C34 108.5(3)
C33 C31 C34 107.1(3)
C31 C32 H32A 109.5
C31 C32 H32B 109.5
H32A C32 H32B 109.5
C31 C32 H32C 109.5
H32A C32 H32C 109.5
H32B C32 H32C 109.5
C31 C33 H33A 109.5
C31 C33 H33B 109.5
H33A C33 H33B 109.5
C31 C33 H33C 109.5
H33A C33 H33C 109.5
H33B C33 H33C 109.5
C31 C34 H34A 109.5
C31 C34 H34B 109.5
H34A C34 H34B 109.5
C31 C34 H34C 109.5
H34A C34 H34C 109.5
H34B C34 H34C 109.5
C36 C35 C38 122.2(6)
C37A C35 C36A 126.9(10)
C37A C35 C27 118.0(6)
C36 C35 C27 117.0(5)
C38 C35 C27 107.6(4)
C36A C35 C27 107.2(6)
C36 C35 C37 97.9(6)
C38 C35 C37 102.5(6)
C27 C35 C37 106.8(4)
C37A C35 C38A 102.2(10)
C36A C35 C38A 91.4(9)
C27 C35 C38A 104.6(5)
C35 C36 H36A 109.5
C35 C36 H36B 109.5
H36A C36 H36B 109.5
C35 C36 H36C 109.5
H36A C36 H36C 109.5
H36B C36 H36C 109.5
C35 C37 H37A 109.5
C35 C37 H37B 109.5
H37A C37 H37B 109.5
C35 C37 H37C 109.5
H37A C37 H37C 109.5
H37B C37 H37C 109.5
C35 C38 H38A 109.5
C35 C38 H38B 109.5
H38A C38 H38B 109.5
C35 C38 H38C 109.5
H38A C38 H38C 109.5
H38B C38 H38C 109.5
C35 C36A H36D 109.5
C35 C36A H36E 109.5
H36D C36A H36E 109.5
C35 C36A H36F 109.5
H36D C36A H36F 109.5
H36E C36A H36F 109.5
C35 C37A H37D 109.5
C35 C37A H37E 109.5
H37D C37A H37E 109.5
C35 C37A H37F 109.5
H37D C37A H37F 109.5
H37E C37A H37F 109.5
C35 C38A H38D 109.5
C35 C38A H38E 109.5
H38D C38A H38E 109.5
C35 C38A H38F 109.5
H38D C38A H38F 109.5
H38E C38A H38F 109.5
C40 C39 C44 117.7(3)
C40 C39 N2 122.9(3)
C44 C39 N2 119.4(3)
C39 C40 C41 121.8(3)
C39 C40 H40 119.1
C41 C40 H40 119.1
C40 C41 C42 121.0(3)
C40 C41 H41 119.5
C42 C41 H41 119.5
C41 C42 C43 116.9(3)
C41 C42 N4 121.6(4)
C43 C42 N4 121.4(4)
C44 C43 C42 121.8(3)
C44 C43 H43 119.1
C42 C43 H43 119.1
C43 C44 C39 120.7(3)
C43 C44 H44 119.7
C39 C44 H44 119.7
N4 C45 H45A 109.5
N4 C45 H45B 109.5
H45A C45 H45B 109.5
N4 C45 H45C 109.5
H45A C45 H45C 109.5
H45B C45 H45C 109.5
N4 C46 H46A 109.5
N4 C46 H46B 109.5
H46A C46 H46B 109.5
N4 C46 H46C 109.5
H46A C46 H46C 109.5
H46B C46 H46C 109.5
N4 C46A H46D 109.5
N4 C46A H46E 109.5
H46D C46A H46E 109.5
N4 C46A H46F 109.5
H46D C46A H46F 109.5
H46E C46A H46F 109.5
C15 N1 C16 118.8(2)
C15 N1 CO1 118.8(2)
C16 N1 CO1 122.19(18)
C30 N2 C39 117.2(2)
C30 N2 CO1 120.48(18)
C39 N2 CO1 122.15(17)
C19 N3 C22 122.3(4)
C19 N3 C23 120.8(4)
C22 N3 C23 116.5(4)
C42 N4 C45 119.6(4)
C42 N4 C46A 121.1(5)
C45 N4 C46A 118.3(6)
C1 O1 CO1 126.92(18)
C24 O2 CO1 129.44(17)
O1 CO1 O2 117.06(9)
O1 CO1 N1 96.23(9)
O2 CO1 N1 112.64(9)
O1 CO1 N2 119.77(9)
O2 CO1 N2 95.20(8)
N1 CO1 N2 117.31(9)

loop_
_geom_bond_atom_site_label_1
_geom_bond_atom_site_label_2
_geom_bond_distance
C1 O1 1.313(3)
C1 C6 1.417(4)
C1 C2 1.421(4)
C2 C3 1.380(4)
C2 C7 1.535(4)
C3 C4 1.402(4)
C3 H3 0.9300
C4 C5 1.353(4)
C4 C11 1.524(4)
C5 C6 1.417(4)
C5 H5 0.9300
C6 C15 1.414(4)
C7 C9 1.513(5)
C7 C8 1.522(4)
C7 C10 1.537(5)
C8 H8A 0.9600
C8 H8B 0.9600
C8 H8C 0.9600
C9 H9A 0.9600
C9 H9B 0.9600
C9 H9C 0.9600
C10 H10A 0.9600
C10 H10B 0.9600
C10 H10C 0.9600
C11 C13A 1.512(8)
C11 C12A 1.517(8)
C11 C14 1.530(6)
C11 C13 1.540(6)
C11 C14A 1.547(8)
C11 C12 1.551(6)
C12 H12A 0.9600
C12 H12B 0.9600
C12 H12C 0.9600
C13 H13A 0.9600
C13 H13B 0.9600
C13 H13C 0.9600
C14 H14A 0.9600
C14 H14B 0.9600
C14 H14C 0.9600
C12A H12D 0.9600
C12A H12E 0.9600
C12A H12F 0.9600
C13A H13D 0.9600
C13A H13E 0.9600
C13A H13F 0.9600
C14A H14D 0.9600
C14A H14E 0.9600
C14A H14F 0.9600
C15 N1 1.307(3)
C15 H15 0.9300
C16 C21 1.378(4)
C16 C17 1.395(4)
C16 N1 1.428(4)
C17 C18 1.347(5)
C17 H17 0.9300
C18 C19 1.403(5)
C18 H18 0.9300
C19 N3 1.368(4)
C19 C20 1.406(5)
C20 C21 1.372(4)
C20 H20 0.9300
C21 H21 0.9300
C22 N3 1.372(6)
C22 H22A 0.9600
C22 H22B 0.9600
C22 H22C 0.9600
C23 N3 1.437(6)
C23 H23A 0.9600
C23 H23B 0.9600
C23 H23C 0.9600
C24 O2 1.300(3)
C24 C25 1.418(4)
C24 C29 1.425(4)
C25 C26 1.382(4)
C25 C31 1.527(4)
C26 C27 1.391(5)
C26 H26 0.9300
C27 C28 1.362(4)
C27 C35 1.532(5)
C28 C29 1.415(4)
C28 H28 0.9300
C29 C30 1.428(4)
C30 N2 1.295(3)
C30 H30 0.9300
C31 C32 1.528(5)
C31 C33 1.540(5)
C31 C34 1.556(5)
C32 H32A 0.9600
C32 H32B 0.9600
C32 H32C 0.9600
C33 H33A 0.9600
C33 H33B 0.9600
C33 H33C 0.9600
C34 H34A 0.9600
C34 H34B 0.9600
C34 H34C 0.9600
C35 C37A 1.459(9)
C35 C36 1.468(7)
C35 C38 1.513(7)
C35 C36A 1.514(9)
C35 C37 1.594(7)
C35 C38A 1.599(9)
C36 H36A 0.9600
C36 H36B 0.9600
C36 H36C 0.9600
C37 H37A 0.9600
C37 H37B 0.9600
C37 H37C 0.9600
C38 H38A 0.9600
C38 H38B 0.9600
C38 H38C 0.9600
C36A H36D 0.9600
C36A H36E 0.9600
C36A H36F 0.9600
C37A H37D 0.9600
C37A H37E 0.9600
C37A H37F 0.9600
C38A H38D 0.9600
C38A H38E 0.9600
C38A H38F 0.9600
C39 C40 1.368(4)
C39 C44 1.381(4)
C39 N2 1.426(3)
C40 C41 1.371(4)
C40 H40 0.9300
C41 C42 1.381(5)
C41 H41 0.9300
C42 C43 1.388(5)
C42 N4 1.395(4)
C43 C44 1.369(5)
C43 H43 0.9300
C44 H44 0.9300
C45 N4 1.439(6)
C45 H45A 0.9600
C45 H45B 0.9600
C45 H45C 0.9600
C46 N4 1.424(10)
C46 H46A 0.9600
C46 H46B 0.9600
C46 H46C 0.9600
C46A N4 1.445(10)
C46A H46D 0.9600
C46A H46E 0.9600
C46A H46F 0.9600
N1 CO1 1.980(2)
N2 CO1 1.984(2)
O1 CO1 1.8844(19)
O2 CO1 1.8882(19)

loop_
_geom_hbond_atom_site_label_D
_geom_hbond_atom_site_label_H
_geom_hbond_atom_site_label_A
_geom_hbond_site_symmetry_A
_geom_hbond_distance_DH
_geom_hbond_distance_HA
_geom_hbond_distance_DA
_geom_hbond_angle_DHA
_geom_hbond_publ_flag
C8 H8C O1 . 0.96 2.38 3.007(4) 123 y
C9 H9A O1 . 0.96 2.28 2.953(4) 126 y
C32 H32C O2 . 0.96 2.33 2.974(4) 124 y
C33 H33C O2 . 0.96 2.28 2.925(4) 124 y
C45 H45B Cg 2_555 0.96 2.96 3.914(5) 171 y

loop_
_geom_torsion_atom_site_label_1
_geom_torsion_atom_site_label_2
_geom_torsion_atom_site_label_3
_geom_torsion_atom_site_label_4
_geom_torsion
O1 C1 C2 C3 -178.0(3)
C6 C1 C2 C3 2.5(4)
O1 C1 C2 C7 3.1(4)
C6 C1 C2 C7 -176.4(3)
C1 C2 C3 C4 -1.6(4)
C7 C2 C3 C4 177.3(3)
C2 C3 C4 C5 0.2(5)
C2 C3 C4 C11 -179.6(3)
C3 C4 C5 C6 0.2(5)
C11 C4 C5 C6 180.0(3)
O1 C1 C6 C15 -2.0(5)
C2 C1 C6 C15 177.5(3)
O1 C1 C6 C5 178.3(3)
C2 C1 C6 C5 -2.2(4)
C4 C5 C6 C15 -178.8(3)
C4 C5 C6 C1 0.9(5)
C3 C2 C7 C9 120.3(3)
C1 C2 C7 C9 -60.8(4)
C3 C2 C7 C8 -118.5(3)
C1 C2 C7 C8 60.4(3)
C3 C2 C7 C10 0.2(4)
C1 C2 C7 C10 179.1(3)
C5 C4 C11 C13A -151.0(7)
C3 C4 C11 C13A 28.8(8)
C5 C4 C11 C12A 85.3(8)
C3 C4 C11 C12A -94.9(8)
C5 C4 C11 C14 -1.4(6)
C3 C4 C11 C14 178.4(4)
C5 C4 C11 C13 -122.3(5)
C3 C4 C11 C13 57.6(5)
C5 C4 C11 C14A -34.0(8)
C3 C4 C11 C14A 145.8(7)
C5 C4 C11 C12 120.8(5)
C3 C4 C11 C12 -59.4(5)
C1 C6 C15 N1 -2.1(5)
C5 C6 C15 N1 177.6(3)
C21 C16 C17 C18 -1.9(4)
N1 C16 C17 C18 179.1(3)
C16 C17 C18 C19 1.3(5)
C17 C18 C19 N3 179.3(3)
C17 C18 C19 C20 -1.1(5)
N3 C19 C20 C21 -178.8(3)
C18 C19 C20 C21 1.5(5)
C19 C20 C21 C16 -2.3(5)
C17 C16 C21 C20 2.4(4)
N1 C16 C21 C20 -178.6(3)
O2 C24 C25 C26 178.2(3)
C29 C24 C25 C26 -1.6(4)
O2 C24 C25 C31 -0.9(4)
C29 C24 C25 C31 179.3(3)
C24 C25 C26 C27 0.7(5)
C31 C25 C26 C27 179.8(3)
C25 C26 C27 C28 0.4(6)
C25 C26 C27 C35 -179.6(4)
C26 C27 C28 C29 -0.7(5)
C35 C27 C28 C29 179.4(4)
C27 C28 C29 C24 -0.3(5)
C27 C28 C29 C30 -177.7(3)
O2 C24 C29 C28 -178.4(3)
C25 C24 C29 C28 1.4(4)
O2 C24 C29 C30 -1.3(4)
C25 C24 C29 C30 178.6(3)
C28 C29 C30 N2 174.1(3)
C24 C29 C30 N2 -3.2(5)
C26 C25 C31 C32 -116.3(4)
C24 C25 C31 C32 62.8(4)
C26 C25 C31 C33 122.0(4)
C24 C25 C31 C33 -58.9(4)
C26 C25 C31 C34 3.7(5)
C24 C25 C31 C34 -177.2(3)
C28 C27 C35 C37A -27.5(11)
C26 C27 C35 C37A 152.6(10)
C28 C27 C35 C36 157.3(7)
C26 C27 C35 C36 -22.6(9)
C28 C27 C35 C38 -60.5(7)
C26 C27 C35 C38 119.6(6)
C28 C27 C35 C36A 123.7(8)
C26 C27 C35 C36A -56.2(9)
C28 C27 C35 C37 48.9(6)
C26 C27 C35 C37 -131.0(5)
C28 C27 C35 C38A -140.2(6)
C26 C27 C35 C38A 39.9(7)
C44 C39 C40 C41 -1.1(5)
N2 C39 C40 C41 178.9(3)
C39 C40 C41 C42 -0.8(5)
C40 C41 C42 C43 0.8(6)
C40 C41 C42 N4 -179.7(4)
C41 C42 C43 C44 1.1(7)
N4 C42 C43 C44 -178.4(4)
C42 C43 C44 C39 -3.0(7)
C40 C39 C44 C43 3.0(6)
N2 C39 C44 C43 -177.1(4)
C6 C15 N1 C16 179.2(3)
C6 C15 N1 CO1 -5.0(4)
C21 C16 N1 C15 146.7(3)
C17 C16 N1 C15 -34.3(4)
C21 C16 N1 CO1 -29.0(3)
C17 C16 N1 CO1 150.0(2)
C29 C30 N2 C39 -179.9(3)
C29 C30 N2 CO1 4.9(4)
C40 C39 N2 C30 -46.4(4)
C44 C39 N2 C30 133.7(3)
C40 C39 N2 CO1 128.7(3)
C44 C39 N2 CO1 -51.2(4)
C18 C19 N3 C22 178.2(4)
C20 C19 N3 C22 -1.4(6)
C18 C19 N3 C23 5.4(6)
C20 C19 N3 C23 -174.2(4)
C41 C42 N4 C45 5.4(7)
C43 C42 N4 C45 -175.1(5)
C41 C42 N4 C46A -162.7(14)
C43 C42 N4 C46A 16.7(15)
C6 C1 O1 CO1 13.7(4)
C2 C1 O1 CO1 -165.78(19)
C25 C24 O2 CO1 -176.91(19)
C29 C24 O2 CO1 2.9(4)
C1 O1 CO1 O2 102.9(2)
C1 O1 CO1 N1 -16.5(2)
C1 O1 CO1 N2 -143.0(2)
C24 O2 CO1 O1 126.3(2)
C24 O2 CO1 N1 -123.5(2)
C24 O2 CO1 N2 -1.1(2)

_cod_database_fobs_code 1546727
